data_4300212
loop_
_publ_author_name
'Kie-Moon Sung'
'R. H. Holm'

_publ_section_title
;
Synthesis and Structures of Bis(dithiolene)-Tungsten(IV) Complexes
Related to the Active Sites of Tungstoenzymes
;
_journal_name_full 'Inorganic Chemistry'
_journal_page_first 1275
_journal_page_last 1281
_journal_paper_doi 10.1021/ic991153u
_journal_volume 39
_journal_year 2000
_chemical_formula_sum 'C32 H55 N O S5 W'
_chemical_formula_weight 813.92
_space_group_IT_number 60
_symmetry_cell_setting Orthorhombic
_symmetry_space_group_name_Hall '-P 2n 2ab'
_symmetry_space_group_name_H-M 'P b c n'
_atom_sites_solution_hydrogens geom
_atom_sites_solution_primary direct
_atom_sites_solution_secondary difmap
_audit_creation_method SHELXL
_cell_angle_alpha 90.00
_cell_angle_beta 90.00
_cell_angle_gamma 90.00
_cell_formula_units_Z 8
_cell_length_a 25.4814(5)
_cell_length_b 16.9145(2)
_cell_length_c 17.1093(4)
_cell_measurement_temperature 213(2)
_cell_volume 7374.2(2)
_computing_cell_refinement 'Bruker SMART'
_computing_data_collection 'Bruker SMART'
_computing_data_reduction 'Bruker SHELXTL'
_computing_molecular_graphics 'Bruker SHELXTL'
_computing_publication_material 'Bruker SHELXTL'
_computing_structure_refinement 'SHELXL-93 (Sheldrick, 1993)'
_computing_structure_solution 'SHELXS-86 (Sheldrick, 1990)'
_diffrn_ambient_temperature 213(2)
_diffrn_measurement_method 'phi and omega scans'
_diffrn_radiation_monochromator graphite
_diffrn_radiation_source 'fine-focus sealed tube'
_diffrn_radiation_type MoK\a
_diffrn_radiation_wavelength 0.71073
_diffrn_reflns_av_R_equivalents 0.0642
_diffrn_reflns_av_sigmaI/netI 0.0555
_diffrn_reflns_limit_h_max 33
_diffrn_reflns_limit_h_min -33
_diffrn_reflns_limit_k_max 11
_diffrn_reflns_limit_k_min -22
_diffrn_reflns_limit_l_max 22
_diffrn_reflns_limit_l_min -22
_diffrn_reflns_number 45962
_diffrn_reflns_theta_max 28.26
_diffrn_reflns_theta_min 1.44
_exptl_absorpt_coefficient_mu 3.441
_exptl_absorpt_correction_type SADABS
_exptl_crystal_density_diffrn 1.466
_exptl_crystal_F_000 3328
_exptl_crystal_size_max 0.3
_exptl_crystal_size_mid 0.1
_exptl_crystal_size_min 0.1
_refine_diff_density_max 2.159
_refine_diff_density_min -2.053
_refine_diff_density_rms 0.151
_refine_ls_extinction_method none
_refine_ls_goodness_of_fit_all 1.191
_refine_ls_goodness_of_fit_obs 1.299
_refine_ls_matrix_type full
_refine_ls_number_parameters 361
_refine_ls_number_reflns 9033
_refine_ls_number_restraints 0
_refine_ls_restrained_S_all 1.191
_refine_ls_restrained_S_obs 1.299
_refine_ls_R_factor_all 0.0786
_refine_ls_R_factor_obs 0.0612
_refine_ls_shift/esd_max 0.002
_refine_ls_shift/esd_mean 0.000
_refine_ls_structure_factor_coef Fsqd
_refine_ls_weighting_details 'w=1/[\s^2^(Fo^2^)+(0.0000P)^2^+63.6929P] where P=(Fo^2^+2Fc^2^)/3'
_refine_ls_weighting_scheme calc
_refine_ls_wR_factor_all 0.1171
_refine_ls_wR_factor_obs 0.1132
_reflns_number_observed 7157
_reflns_number_total 9033
_reflns_observed_criterion >2sigma(I)
_cod_duplicate_entry 4300207
_cod_depositor_comments
;
The following automatic conversions were performed:

'_refine_ls_weighting_scheme' value 'calc
w=1/[\s^2^(Fo^2^)+(0.0000P)^2^+63.6929P] where P=(Fo^2^+2Fc^2^)/3'
was changed to 'calc'. New tag '_refine_ls_weighting_details' was
created. The value of the new tag was set to
'w=1/[\s^2^(Fo^2^)+(0.0000P)^2^+63.6929P] where P=(Fo^2^+2Fc^2^)/3'.

Automatic conversion script
Id: cif_fix_values 3143 2015-03-26 13:38:13Z robertas 
;
_cod_database_code 4300212

loop_
_symmetry_equiv_pos_as_xyz
'x, y, z'
'-x+1/2, -y+1/2, z+1/2'
'-x, y, -z+1/2'
'x+1/2, -y+1/2, -z'
'-x, -y, -z'
'x-1/2, y-1/2, -z-1/2'
'x, -y, z-1/2'
'-x-1/2, y-1/2, z'

loop_
_atom_site_aniso_label
_atom_site_aniso_U_11
_atom_site_aniso_U_22
_atom_site_aniso_U_33
_atom_site_aniso_U_23
_atom_site_aniso_U_13
_atom_site_aniso_U_12
W1 0.02104(11) 0.01889(13) 0.02315(11) 0.00140(9) -0.00085(9) 0.00043(10)
S2 0.0346(8) 0.0265(10) 0.0333(8) -0.0022(7) 0.0016(7) -0.0049(7)
S1 0.0270(7) 0.0331(11) 0.0291(8) -0.0023(7) 0.0030(6) -0.0027(7)
S4 0.0230(7) 0.0296(10) 0.0354(8) 0.0052(7) 0.0013(6) 0.0021(7)
S5 0.0263(7) 0.0267(9) 0.0258(7) 0.0041(6) -0.0007(6) 0.0032(7)
S3 0.0281(7) 0.0240(9) 0.0357(8) 0.0026(6) 0.0026(7) 0.0002(7)
O1 0.032(3) 0.064(4) 0.042(3) 0.003(3) -0.007(2) -0.010(3)
C21 0.045(5) 0.098(9) 0.070(6) 0.036(6) -0.007(5) 0.020(6)
C20 0.038(5) 0.075(8) 0.145(12) 0.041(8) -0.006(6) 0.003(5)
C18 0.072(6) 0.044(6) 0.048(5) -0.010(4) 0.001(4) 0.011(5)
C24 0.045(4) 0.043(5) 0.051(5) -0.006(4) 0.002(4) 0.001(4)
C4 0.048(5) 0.064(7) 0.049(5) -0.022(4) 0.011(4) 0.002(4)
C17 0.067(6) 0.036(5) 0.074(6) 0.001(5) -0.018(5) -0.008(5)
C5 0.080(7) 0.043(6) 0.045(4) -0.014(4) 0.002(4) -0.006(5)
C23 0.054(5) 0.031(5) 0.056(5) 0.011(4) -0.008(4) -0.012(4)
C2 0.035(4) 0.035(4) 0.032(3) -0.009(3) -0.002(3) 0.006(3)
C9 0.034(4) 0.036(5) 0.056(5) 0.001(4) 0.002(3) 0.012(3)
C8 0.043(4) 0.035(5) 0.049(4) 0.004(3) 0.001(3) 0.008(4)
C19 0.032(4) 0.062(6) 0.054(5) 0.008(4) -0.008(3) 0.007(4)
C10 0.028(3) 0.025(4) 0.027(3) 0.005(3) -0.003(2) -0.001(3)
C14 0.030(3) 0.037(5) 0.048(4) 0.004(3) -0.006(3) 0.005(3)
C13 0.032(3) 0.046(5) 0.042(4) 0.011(3) -0.005(3) 0.005(3)
C6 0.036(3) 0.020(4) 0.033(3) 0.000(3) -0.002(3) 0.008(3)
C16 0.051(4) 0.030(4) 0.036(4) -0.001(3) -0.012(3) 0.000(3)
C22 0.033(3) 0.019(4) 0.043(4) 0.003(3) -0.005(3) 0.004(3)
C3 0.044(4) 0.026(4) 0.033(3) -0.006(3) -0.003(3) 0.000(3)
C12 0.037(4) 0.041(5) 0.038(4) 0.002(3) -0.009(3) -0.006(3)
C11 0.038(4) 0.029(4) 0.027(3) 0.003(3) -0.005(3) -0.003(3)
C15 0.029(3) 0.028(4) 0.033(3) 0.004(3) -0.002(3) 0.001(3)
C7 0.031(3) 0.024(4) 0.032(3) -0.001(3) -0.004(3) 0.008(3)
N1A 0.036(3) 0.046(4) 0.028(3) 0.003(3) -0.006(2) -0.006(3)
C1A 0.053(5) 0.071(7) 0.043(4) 0.001(4) -0.007(4) 0.022(5)
C2A 0.126(11) 0.077(9) 0.075(7) -0.015(6) -0.018(7) 0.053(8)
C3A 0.057(5) 0.096(8) 0.027(4) 0.004(4) -0.002(3) -0.013(5)
C4A 0.063(7) 0.223(19) 0.042(5) 0.016(8) 0.009(5) -0.034(9)
C5A 0.053(5) 0.055(6) 0.033(4) 0.002(4) -0.012(3) -0.016(4)
C6A 0.146(12) 0.039(6) 0.070(7) 0.000(5) -0.047(7) -0.016(7)
C7A 0.039(4) 0.046(5) 0.045(4) 0.001(4) -0.013(3) -0.007(4)
C8A 0.049(5) 0.079(8) 0.057(5) 0.004(5) 0.002(4) -0.016(5)
C1 0.029(3) 0.041(5) 0.028(3) 0.005(3) -0.001(3) 0.004(3)

loop_
_atom_site_label
_atom_site_type_symbol
_atom_site_fract_x
_atom_site_fract_y
_atom_site_fract_z
_atom_site_U_iso_or_equiv
_atom_site_thermal_displace_type
_atom_site_occupancy
_atom_site_calc_flag
_atom_site_refinement_flags
_atom_site_disorder_group
W1 W 0.631209(9) 0.676121(15) 0.120808(13) 0.02102(7) Uani 1 d . .
S2 S 0.66430(7) 0.79837(11) 0.16781(10) 0.0315(4) Uani 1 d . .
S1 S 0.57714(6) 0.69421(11) 0.23295(9) 0.0297(4) Uani 1 d . .
S4 S 0.72256(6) 0.64992(11) 0.09529(10) 0.0293(4) Uani 1 d . .
S5 S 0.63834(6) 0.71975(10) -0.01532(9) 0.0263(3) Uani 1 d . .
S3 S 0.63086(7) 0.54121(10) 0.14993(10) 0.0292(3) Uani 1 d . .
O1 O 0.5132(2) 0.6388(4) 0.0745(3) 0.0460(14) Uani 1 d . .
C21 C 0.4268(4) 0.8644(7) -0.2189(6) 0.071(3) Uani 1 d . .
H21A H 0.4555(4) 0.9010(7) -0.2219(6) 0.107 Uiso 1 calc R .
H21B H 0.3947(4) 0.8911(7) -0.2318(6) 0.107 Uiso 1 calc R .
H21C H 0.4325(4) 0.8219(7) -0.2551(6) 0.107 Uiso 1 calc R .
C20 C 0.3805(4) 0.7748(7) -0.1254(8) 0.086(4) Uani 1 d . .
H20A H 0.3807(4) 0.7568(7) -0.0722(8) 0.129 Uiso 1 calc R .
H20B H 0.3853(4) 0.7307(7) -0.1599(8) 0.129 Uiso 1 calc R .
H20C H 0.3475(4) 0.7999(7) -0.1366(8) 0.129 Uiso 1 calc R .
C18 C 0.5955(4) 0.6143(6) -0.1840(5) 0.055(2) Uani 1 d . .
H18A H 0.6064(4) 0.5612(6) -0.1950(5) 0.082 Uiso 1 calc R .
H18B H 0.6259(4) 0.6467(6) -0.1748(5) 0.082 Uiso 1 calc R .
H18C H 0.5763(4) 0.6348(6) -0.2277(5) 0.082 Uiso 1 calc R .
C24 C 0.5654(3) 0.9225(5) 0.0765(5) 0.046(2) Uani 1 d . .
H24A H 0.5583(3) 0.8783(5) 0.1101(5) 0.069 Uiso 1 calc R .
H24B H 0.5331(3) 0.9485(5) 0.0635(5) 0.069 Uiso 1 calc R .
H24C H 0.5882(3) 0.9589(5) 0.1029(5) 0.069 Uiso 1 calc R .
C4 C 0.5500(3) 0.8102(6) 0.3393(5) 0.054(2) Uani 1 d . .
H4A H 0.5253(3) 0.7680(6) 0.3473(5) 0.080 Uiso 1 calc R .
H4B H 0.5314(3) 0.8578(6) 0.3264(5) 0.080 Uiso 1 calc R .
H4C H 0.5699(3) 0.8183(6) 0.3863(5) 0.080 Uiso 1 calc R .
C17 C 0.5155(4) 0.5557(6) -0.1196(6) 0.059(2) Uani 1 d . .
H17A H 0.5296(4) 0.5042(6) -0.1305(6) 0.088 Uiso 1 calc R .
H17B H 0.4931(4) 0.5717(6) -0.1619(6) 0.088 Uiso 1 calc R .
H17C H 0.4955(4) 0.5538(6) -0.0720(6) 0.088 Uiso 1 calc R .
C5 C 0.6408(4) 0.9129(6) 0.2779(5) 0.056(2) Uani 1 d . .
H5A H 0.6701(4) 0.9336(6) 0.2492(5) 0.084 Uiso 1 calc R .
H5B H 0.6502(4) 0.9077(6) 0.3320(5) 0.084 Uiso 1 calc R .
H5C H 0.6115(4) 0.9483(6) 0.2732(5) 0.084 Uiso 1 calc R .
C23 C 0.6041(3) 0.9608(5) -0.0536(5) 0.047(2) Uani 1 d . .
H23A H 0.6206(3) 0.9403(5) -0.0997(5) 0.070 Uiso 1 calc R .
H23B H 0.6272(3) 0.9976(5) -0.0284(5) 0.070 Uiso 1 calc R .
H23C H 0.5721(3) 0.9872(5) -0.0678(5) 0.070 Uiso 1 calc R .
C2 C 0.5868(3) 0.7887(5) 0.2730(4) 0.034(2) Uani 1 d . .
C9 C 0.7916(3) 0.5265(5) 0.1151(5) 0.042(2) Uani 1 d . .
H9A H 0.8122(3) 0.5703(5) 0.0968(5) 0.063 Uiso 1 calc R .
H9B H 0.7946(3) 0.4833(5) 0.0789(5) 0.063 Uiso 1 calc R .
H9C H 0.8041(3) 0.5102(5) 0.1655(5) 0.063 Uiso 1 calc R .
C8 C 0.7014(3) 0.4179(5) 0.1690(5) 0.042(2) Uani 1 d . .
H8A H 0.6678(3) 0.3969(5) 0.1837(5) 0.063 Uiso 1 calc R .
H8B H 0.7251(3) 0.4141(5) 0.2124(5) 0.063 Uiso 1 calc R .
H8C H 0.7151(3) 0.3882(5) 0.1257(5) 0.063 Uiso 1 calc R .
C19 C 0.4231(3) 0.8316(6) -0.1369(5) 0.050(2) Uani 1 d . .
H19A H 0.4141(3) 0.8769(6) -0.1039(5) 0.059 Uiso 1 calc R .
C10 C 0.5752(3) 0.7516(4) -0.0512(4) 0.0266(14) Uani 1 d . .
C14 C 0.5093(3) 0.8539(5) -0.0673(4) 0.038(2) Uani 1 d . .
H14A H 0.4983(3) 0.9056(5) -0.0587(4) 0.046 Uiso 1 calc R .
C13 C 0.4766(3) 0.8030(5) -0.1072(4) 0.040(2) Uani 1 d . .
C6 C 0.6954(3) 0.5038(4) 0.1454(4) 0.0298(14) Uani 1 d . .
C16 C 0.5603(3) 0.6148(5) -0.1108(4) 0.039(2) Uani 1 d . .
H16A H 0.5819(3) 0.5972(5) -0.0667(4) 0.047 Uiso 1 calc R .
C22 C 0.5918(3) 0.8934(4) 0.0019(4) 0.0319(15) Uani 1 d . .
H22A H 0.6252(3) 0.8689(4) 0.0168(4) 0.038 Uiso 1 calc R .
C3 C 0.6260(3) 0.8328(4) 0.2456(4) 0.035(2) Uani 1 d . .
C12 C 0.4943(3) 0.7263(5) -0.1204(4) 0.039(2) Uani 1 d . .
H12A H 0.4729(3) 0.6919(5) -0.1482(4) 0.046 Uiso 1 calc R .
C11 C 0.5431(3) 0.6985(4) -0.0935(4) 0.032(2) Uani 1 d . .
C15 C 0.5586(3) 0.8301(4) -0.0393(4) 0.0299(14) Uani 1 d . .
C7 C 0.7347(3) 0.5513(4) 0.1214(4) 0.0289(14) Uani 1 d . .
N1A N 0.7067(2) 0.6319(4) 0.4020(3) 0.0369(15) Uani 1 d . .
C1A C 0.7370(4) 0.5637(6) 0.4362(5) 0.056(3) Uani 1 d . .
H1AA H 0.7263(4) 0.5569(6) 0.4902(5) 0.067 Uiso 1 calc R .
H1AB H 0.7740(4) 0.5773(6) 0.4362(5) 0.067 Uiso 1 calc R .
C2A C 0.7304(5) 0.4853(8) 0.3942(7) 0.093(4) Uani 1 d . .
H2AA H 0.7510(5) 0.4456(8) 0.4200(7) 0.139 Uiso 1 calc R .
H2AB H 0.7418(5) 0.4906(8) 0.3410(7) 0.139 Uiso 1 calc R .
H2AC H 0.6940(5) 0.4702(8) 0.3951(7) 0.139 Uiso 1 calc R .
C3A C 0.7239(4) 0.6498(7) 0.3183(4) 0.060(3) Uani 1 d . .
H3AA H 0.7164(4) 0.6040(7) 0.2861(4) 0.072 Uiso 1 calc R .
H3AB H 0.7028(4) 0.6933(7) 0.2986(4) 0.072 Uiso 1 calc R .
C4A C 0.7813(4) 0.6711(11) 0.3088(6) 0.109(6) Uani 1 d . .
H4AA H 0.7886(4) 0.6814(11) 0.2547(6) 0.163 Uiso 1 calc R .
H4AB H 0.8027(4) 0.6280(11) 0.3265(6) 0.163 Uiso 1 calc R .
H4AC H 0.7890(4) 0.7174(11) 0.3391(6) 0.163 Uiso 1 calc R .
C5A C 0.7170(3) 0.7030(5) 0.4546(4) 0.047(2) Uani 1 d . .
H5AA H 0.7033(3) 0.6915(5) 0.5063(4) 0.056 Uiso 1 calc R .
H5AB H 0.7546(3) 0.7100(5) 0.4596(4) 0.056 Uiso 1 calc R .
C6A C 0.6936(6) 0.7789(6) 0.4268(6) 0.085(4) Uani 1 d . .
H6AA H 0.7019(6) 0.8203(6) 0.4631(6) 0.128 Uiso 1 calc R .
H6AB H 0.6562(6) 0.7733(6) 0.4231(6) 0.128 Uiso 1 calc R .
H6AC H 0.7076(6) 0.7918(6) 0.3764(6) 0.128 Uiso 1 calc R .
C7A C 0.6485(3) 0.6133(5) 0.3973(4) 0.043(2) Uani 1 d . .
H7AA H 0.6303(3) 0.6601(5) 0.3788(4) 0.052 Uiso 1 calc R .
H7AB H 0.6434(3) 0.5721(5) 0.3586(4) 0.052 Uiso 1 calc R .
C8A C 0.6233(4) 0.5870(7) 0.4727(5) 0.062(3) Uani 1 d . .
H8AA H 0.5867(4) 0.5767(7) 0.4639(5) 0.093 Uiso 1 calc R .
H8AB H 0.6270(4) 0.6279(7) 0.5112(5) 0.093 Uiso 1 calc R .
H8AC H 0.6401(4) 0.5397(7) 0.4909(5) 0.093 Uiso 1 calc R .
C1 C 0.5557(3) 0.6556(5) 0.0906(4) 0.033(2) Uani 1 d . .

loop_
_atom_type_symbol
_atom_type_description
_atom_type_scat_dispersion_real
_atom_type_scat_dispersion_imag
_atom_type_scat_source
C C 0.0033 0.0016 'International Tables Vol C Tables 4.2.6.8 and 6.1.1.4'
H H 0.0000 0.0000 'International Tables Vol C Tables 4.2.6.8 and 6.1.1.4'
N N 0.0061 0.0033 'International Tables Vol C Tables 4.2.6.8 and 6.1.1.4'
O O 0.0106 0.0060 'International Tables Vol C Tables 4.2.6.8 and 6.1.1.4'
S S 0.1246 0.1234 'International Tables Vol C Tables 4.2.6.8 and 6.1.1.4'
W W -0.8490 6.8722 'International Tables Vol C Tables 4.2.6.8 and 6.1.1.4'

loop_
_geom_angle_atom_site_label_1
_geom_angle_atom_site_label_2
_geom_angle_atom_site_label_3
_geom_angle
_geom_angle_site_symmetry_1
_geom_angle_site_symmetry_3
_geom_angle_publ_flag
C1 W1 S3 83.3(2) . . ?
C1 W1 S2 125.0(2) . . ?
S3 W1 S2 141.28(6) . . ?
C1 W1 S1 71.2(2) . . ?
S3 W1 S1 87.22(6) . . ?
S2 W1 S1 79.67(6) . . ?
C1 W1 S4 147.3(2) . . ?
S3 W1 S4 82.10(6) . . ?
S2 W1 S4 83.02(6) . . ?
S1 W1 S4 136.75(6) . . ?
C1 W1 S5 83.1(2) . . ?
S3 W1 S5 119.82(6) . . ?
S2 W1 S5 91.91(6) . . ?
S1 W1 S5 140.36(6) . . ?
S4 W1 S5 79.14(5) . . ?
C3 S2 W1 110.5(3) . . ?
C2 S1 W1 110.5(2) . . ?
C7 S4 W1 107.4(2) . . ?
C10 S5 W1 110.3(2) . . ?
C6 S3 W1 109.7(2) . . ?
C3 C2 C4 126.3(7) . . ?
C3 C2 S1 118.6(5) . . ?
C4 C2 S1 115.0(6) . . ?
C20 C19 C21 114.3(9) . . ?
C20 C19 C13 114.1(8) . . ?
C21 C19 C13 111.6(7) . . ?
C15 C10 C11 119.9(6) . . ?
C15 C10 S5 120.0(5) . . ?
C11 C10 S5 120.1(5) . . ?
C13 C14 C15 122.1(8) . . ?
C14 C13 C12 117.8(7) . . ?
C14 C13 C19 120.3(8) . . ?
C12 C13 C19 121.9(8) . . ?
C7 C6 C8 125.2(6) . . ?
C7 C6 S3 119.5(5) . . ?
C8 C6 S3 115.3(5) . . ?
C11 C16 C17 114.6(7) . . ?
C11 C16 C18 109.5(7) . . ?
C17 C16 C18 110.7(7) . . ?
C23 C22 C24 111.8(7) . . ?
C23 C22 C15 110.5(6) . . ?
C24 C22 C15 111.5(6) . . ?
C2 C3 C5 124.1(7) . . ?
C2 C3 S2 119.9(6) . . ?
C5 C3 S2 116.0(6) . . ?
C13 C12 C11 123.0(7) . . ?
C12 C11 C10 117.8(7) . . ?
C12 C11 C16 120.3(7) . . ?
C10 C11 C16 121.8(6) . . ?
C14 C15 C10 119.3(7) . . ?
C14 C15 C22 116.7(7) . . ?
C10 C15 C22 123.9(6) . . ?
C6 C7 C9 124.6(6) . . ?
C6 C7 S4 120.8(5) . . ?
C9 C7 S4 114.5(5) . . ?
C1A N1A C7A 111.3(7) . . ?
C1A N1A C5A 106.6(6) . . ?
C7A N1A C5A 111.3(6) . . ?
C1A N1A C3A 111.7(7) . . ?
C7A N1A C3A 105.7(6) . . ?
C5A N1A C3A 110.3(7) . . ?
N1A C1A C2A 115.3(7) . . ?
C4A C3A N1A 115.1(7) . . ?
C6A C5A N1A 114.9(6) . . ?
C8A C7A N1A 115.5(6) . . ?
O1 C1 W1 175.5(7) . . ?

loop_
_geom_bond_atom_site_label_1
_geom_bond_atom_site_label_2
_geom_bond_distance
_geom_bond_site_symmetry_2
_geom_bond_publ_flag
W1 C1 2.022(7) . ?
W1 S3 2.336(2) . ?
W1 S2 2.374(2) . ?
W1 S1 2.382(2) . ?
W1 S4 2.410(2) . ?
W1 S5 2.4499(15) . ?
S2 C3 1.750(7) . ?
S1 C2 1.755(8) . ?
S4 C7 1.754(7) . ?
S5 C10 1.803(7) . ?
S3 C6 1.763(7) . ?
O1 C1 1.154(8) . ?
C21 C19 1.512(12) . ?
C20 C19 1.462(13) . ?
C18 C16 1.540(11) . ?
C24 C22 1.525(10) . ?
C4 C2 1.517(10) . ?
C17 C16 1.526(12) . ?
C5 C3 1.511(11) . ?
C23 C22 1.517(10) . ?
C2 C3 1.332(10) . ?
C9 C7 1.512(9) . ?
C8 C6 1.516(11) . ?
C19 C13 1.533(10) . ?
C10 C15 1.409(10) . ?
C10 C11 1.414(9) . ?
C14 C13 1.378(11) . ?
C14 C15 1.404(9) . ?
C13 C12 1.391(12) . ?
C6 C7 1.349(10) . ?
C16 C11 1.510(11) . ?
C22 C15 1.536(10) . ?
C12 C11 1.408(10) . ?
N1A C1A 1.506(11) . ?
N1A C7A 1.519(9) . ?
N1A C5A 1.525(10) . ?
N1A C3A 1.528(9) . ?
C1A C2A 1.52(2) . ?
C3A C4A 1.516(13) . ?
C5A C6A 1.494(14) . ?
C7A C8A 1.508(11) . ?
